data_2008978
loop_
_publ_author_name
'Aliya Nurtaeva'
'Elizabeth M. Holt'

_publ_section_title
;
 Aqua(benzo-15-crown-5)lithium--hexa-\m-iodotetracopper--benzo-15-crown-5
 (2/1/2), bis[bis(benzo-15-crown-5)caesium] hexa-\m-iodotetracopper and
 \m-aqua-bis[aqua(18-crown-6)sodium] hexa-\m-iodotetracopper
;
_journal_issue 9
_journal_name_full 'Acta Crystallographica Section C'
_journal_page_first 1453
_journal_page_last 1457
_journal_paper_doi 10.1107/S0108270199007040
_journal_volume 55
_journal_year 1999
_chemical_formula_iupac '[Cs (C14 H20 O5)2]2 [Cu4 I6]'
_chemical_formula_moiety '2C28 H40 Cs1 O10 1+, Cu4 I6 2-'
_chemical_formula_sum 'C56 H80 Cs2 Cu4 I6 O20'
_chemical_formula_weight 2354.6
_chemical_name_common
;
 Di[ Cesium di(benzo-15-crown-5)] Tetracopper Hexaiodide
;
_chemical_name_systematic
;
Di[Cesium di(benzo-15-crown-5)] Tetracopper Hexaiodide
;
_space_group_IT_number 14
_symmetry_cell_setting monoclinic
_symmetry_space_group_name_Hall '-P 2ybc'
_symmetry_space_group_name_H-M 'P 1 21/c 1'
_cell_angle_alpha 90.0
_cell_angle_beta 91.37(2)
_cell_angle_gamma 90.0
_cell_formula_units_Z 2
_cell_length_a 10.896(4)
_cell_length_b 16.277(5)
_cell_length_c 22.638(7)
_cell_measurement_reflns_used 25
_cell_measurement_temperature 293(2)
_cell_measurement_theta_max 29.6
_cell_measurement_theta_min 15.0
_cell_volume 4014(2)
_computing_cell_refinement XSCANS
_computing_data_collection 'XSCANS (Siemens, 1991)'
_computing_data_reduction XSCANS
_computing_molecular_graphics 'XP (Siemens, 1990)'
_computing_structure_refinement 'SHELXL97 (Sheldrick, 1997)'
_computing_structure_solution 'SHELXS86 (Sheldrick, 1990)'
_diffrn_ambient_temperature 293(2)
_diffrn_measured_fraction_theta_full 0.957
_diffrn_measured_fraction_theta_max 0.957
_diffrn_measurement_device_type 'Syntex P4 four-circle'
_diffrn_measurement_method \q-2\q
_diffrn_radiation_monochromator 'highly oriented graphite crystal'
_diffrn_radiation_source 'fine-focus sealed tube'
_diffrn_radiation_type MoK\a
_diffrn_radiation_wavelength 0.71073
_diffrn_reflns_av_R_equivalents 0.0611
_diffrn_reflns_av_sigmaI/netI 0.1026
_diffrn_reflns_limit_h_max 15
_diffrn_reflns_limit_h_min -1
_diffrn_reflns_limit_k_max 22
_diffrn_reflns_limit_k_min -1
_diffrn_reflns_limit_l_max 31
_diffrn_reflns_limit_l_min -31
_diffrn_reflns_number 14076
_diffrn_reflns_theta_full 30.01
_diffrn_reflns_theta_max 30.01
_diffrn_reflns_theta_min 1.80
_diffrn_standards_decay_% 0.0001
_diffrn_standards_interval_count 97
_diffrn_standards_number 3
_exptl_absorpt_coefficient_mu 4.309
_exptl_absorpt_correction_T_max 0.71
_exptl_absorpt_correction_T_min 0.58
_exptl_absorpt_correction_type '\y scan'
_exptl_absorpt_process_details '(XEMP; Siemens, 1991)'
_exptl_crystal_colour yellow
_exptl_crystal_density_diffrn 1.950
_exptl_crystal_density_method 'not measured'
_exptl_crystal_description prism
_exptl_crystal_F_000 2240
_exptl_crystal_size_max 0.5
_exptl_crystal_size_mid 0.5
_exptl_crystal_size_min 0.3
_refine_diff_density_max 0.985
_refine_diff_density_min -0.931
_refine_ls_extinction_coef 0.00119(14)
_refine_ls_extinction_method SHELXL97
_refine_ls_goodness_of_fit_ref 0.960
_refine_ls_hydrogen_treatment mixed
_refine_ls_matrix_type full
_refine_ls_number_parameters 421
_refine_ls_number_reflns 11572
_refine_ls_number_restraints 0
_refine_ls_restrained_S_all 0.960
_refine_ls_R_factor_all 0.184
_refine_ls_R_factor_gt 0.064
_refine_ls_shift/su_max 0.009
_refine_ls_shift/su_mean 0.001
_refine_ls_structure_factor_coef Fsqd
_refine_ls_weighting_details 'w = 1/[\s^2^(Fo^2^)+(0.0704P)^2^] where P = (Fo^2^+2Fc^2^)/3'
_refine_ls_weighting_scheme calc
_refine_ls_wR_factor_ref 0.181
_reflns_number_gt 4483
_reflns_number_total 11572
_reflns_threshold_expression I>2\s(I)
_cod_data_source_file sx1087.cif
_cod_data_source_block II
_cod_depositor_comments
;
The following automatic conversions were performed:

'_refine_ls_weighting_scheme' value 'calc w =
1/[\s^2^(Fo^2^)+(0.0704P)^2^] where P = (Fo^2^+2Fc^2^)/3' was changed
to 'calc'. New tag '_refine_ls_weighting_details' was created. The
value of the new tag was set to 'w = 1/[\s^2^(Fo^2^)+(0.0704P)^2^]
where P = (Fo^2^+2Fc^2^)/3'.

Automatic conversion script
Id: cif_fix_values 3143 2015-03-26 13:38:13Z robertas 
;
_cod_original_sg_symbol_H-M 'P 21/c'
_cod_database_code 2008978

loop_
_symmetry_equiv_pos_as_xyz
'x, y, z'
'-x, y+1/2, -z+1/2'
'-x,  -y,  -z'
'x, -y-1/2, z-1/2'

loop_
_atom_site_label
_atom_site_fract_x
_atom_site_fract_y
_atom_site_fract_z
_atom_site_U_iso_or_equiv
_atom_site_adp_type
_atom_site_calc_flag
_atom_site_refinement_flags
_atom_site_occupancy
_atom_site_disorder_assembly
_atom_site_disorder_group
_atom_site_type_symbol
Cu1 0.9059(2) 0.03876(14) 0.55196(10) 0.0694(6) Uani d P 0.50 . . Cu
Cu2 1.0778(2) 0.07270(14) 0.54109(10) 0.0742(7) Uani d P 0.50 . . Cu
Cu3 1.1328(2) -0.05053(15) 0.52741(10) 0.0761(7) Uani d P 0.50 . . Cu
Cu4 0.9475(2) -0.08443(14) 0.54032(10) 0.0766(7) Uani d P 0.50 . . Cu
I1 0.71667(7) -0.05141(5) 0.51755(3) 0.0871(3) Uani d . 1.000(3) . . I
I2 1.05244(7) -0.01772(4) 0.63409(3) 0.0807(3) Uani d . 1.000(3) . . I
I3 0.92470(8) 0.19150(4) 0.52322(3) 0.0884(3) Uani d . 1.000(4) . . I
Cs1 0.46618(6) 0.37640(4) 0.31272(2) 0.0678(3) Uani d . 1.000(3) . . Cs
O1 0.4005(6) 0.2936(3) 0.1859(2) 0.0687(16) Uani d . 1 . . O
C2 0.3950(10) 0.3615(6) 0.1446(4) 0.085(3) Uani d . 1 . . C
H2A 0.3551 0.4079 0.1620 0.080 Uiso d R 1 . . H
H2B 0.3501 0.3455 0.1095 0.080 Uiso d R 1 . . H
C3 0.5258(11) 0.3832(7) 0.1324(5) 0.097(4) Uani d . 1 . . C
H3A 0.5295 0.4252 0.1027 0.080 Uiso d R 1 . . H
H3B 0.5667 0.3351 0.1182 0.080 Uiso d R 1 . . H
O4 0.5856(6) 0.4112(4) 0.1858(3) 0.0789(18) Uani d . 1 . . O
C5 0.7184(12) 0.4116(9) 0.1822(6) 0.116(4) Uani d . 1 . . C
H5A 0.7447 0.4631 0.1662 0.080 Uiso d R 1 . . H
H5B 0.7417 0.3692 0.1553 0.080 Uiso d R 1 . . H
C6 0.7791(12) 0.3890(12) 0.2317(7) 0.178(9) Uani d . 1 . . C
H6A 0.7667 0.4362 0.2562 0.080 Uiso d R 1 . . H
H6B 0.8655 0.3852 0.2247 0.080 Uiso d R 1 . . H
O7 0.7432(7) 0.3281(6) 0.2673(4) 0.113(3) Uani d . 1 . . O
C8 0.7939(13) 0.2976(13) 0.3119(8) 0.178(8) Uani d . 1 . . C
H8A 0.7831 0.3423 0.3390 0.080 Uiso d R 1 . . H
H8B 0.8806 0.2932 0.3060 0.080 Uiso d R 1 . . H
C9 0.7541(10) 0.2323(8) 0.3466(6) 0.105(4) Uani d . 1 . . C
H9A 0.7890 0.2331 0.3859 0.080 Uiso d R 1 . . H
H9B 0.7862 0.1852 0.3266 0.080 Uiso d R 1 . . H
O10 0.6228(6) 0.2214(4) 0.3496(3) 0.0844(19) Uani d . 1 . . O
C11 0.5815(10) 0.1391(6) 0.3398(5) 0.086(3) Uani d . 1 . . C
H11A 0.5994 0.1055 0.3738 0.080 Uiso d R 1 . . H
H11B 0.6235 0.1164 0.3067 0.080 Uiso d R 1 . . H
C12 0.4433(10) 0.1416(6) 0.3270(4) 0.079(3) Uani d . 1 . . C
H12A 0.4014 0.1661 0.3594 0.080 Uiso d R 1 . . H
H12B 0.4135 0.0865 0.3219 0.080 Uiso d R 1 . . H
O13 0.4243(6) 0.1888(3) 0.2732(2) 0.0682(16) Uani d . 1 . . O
C14 0.3046(9) 0.1992(5) 0.2500(4) 0.062(2) Uani d . 1 . . C
C15 0.2902(9) 0.2577(5) 0.2027(4) 0.065(2) Uani d . 1 . . C
C16 0.1749(12) 0.2721(6) 0.1765(5) 0.093(3) Uani d . 1 . . C
H16A 0.1647 0.3103 0.1445 0.080 Uiso d R 1 . . H
C17 0.0730(12) 0.2289(9) 0.1982(6) 0.120(5) Uani d . 1 . . C
H17A -0.0078 0.2380 0.1816 0.080 Uiso d R 1 . . H
C18 0.0867(11) 0.1743(8) 0.2442(6) 0.110(4) Uani d . 1 . . C
H18A 0.0163 0.1452 0.2581 0.080 Uiso d R 1 . . H
C19 0.1988(10) 0.1595(6) 0.2703(5) 0.082(3) Uani d . 1 . . C
H19A 0.2077 0.1227 0.3032 0.080 Uiso d R 1 . . H
O21 0.5155(6) 0.5371(4) 0.3964(3) 0.0762(18) Uani d . 1 . . O
C22 0.5087(11) 0.6029(6) 0.3546(5) 0.091(3) Uani d . 1 . . C
H22A 0.5475 0.5860 0.3189 0.080 Uiso d R 1 . . H
H22B 0.5499 0.6508 0.3698 0.080 Uiso d R 1 . . H
C23 0.3771(13) 0.6196(7) 0.3393(5) 0.108(4) Uani d . 1 . . C
H23A 0.3670 0.6678 0.3152 0.080 Uiso d R 1 . . H
H23B 0.3359 0.6283 0.3758 0.080 Uiso d R 1 . . H
O24 0.3204(8) 0.5485(5) 0.3120(3) 0.104(2) Uani d . 1 . . O
C25 0.1915(17) 0.5367(13) 0.3158(12) 0.219(13) Uani d . 1 . . C
H25A 0.1490 0.5771 0.2922 0.080 Uiso d R 1 . . H
H25B 0.1815 0.5513 0.3565 0.080 Uiso d R 1 . . H
C26 0.1386(19) 0.4685(19) 0.3214(14) 0.246(16) Uani d . 1 . . C
H26A 0.1391 0.4583 0.2797 0.080 Uiso d R 1 . . H
H26B 0.0542 0.4730 0.3323 0.080 Uiso d R 1 . . H
O27 0.1885(10) 0.4006(11) 0.3433(6) 0.169(5) Uani d . 1 . . O
C28 0.1435(18) 0.3727(14) 0.3921(11) 0.179(8) Uani d . 1 . . C
H28A 0.0563 0.3651 0.3884 0.080 Uiso d R 1 . . H
H28B 0.1585 0.4115 0.4234 0.080 Uiso d R 1 . . H
C29 0.1911(17) 0.2961(10) 0.4122(9) 0.166(8) Uani d . 1 . . C
H29A 0.1698 0.2557 0.3828 0.080 Uiso d R 1 . . H
H29B 0.1569 0.2786 0.4488 0.080 Uiso d R 1 . . H
O30 0.3255(8) 0.2930(4) 0.4204(3) 0.101(2) Uani d . 1 . . O
C31 0.3709(16) 0.3007(8) 0.4794(5) 0.134(6) Uani d . 1 . . C
H31A 0.3605 0.2490 0.4991 0.080 Uiso d R 1 . . H
H31B 0.3273 0.3422 0.5005 0.080 Uiso d R 1 . . H
C32 0.5055(14) 0.3226(7) 0.4809(5) 0.105(4) Uani d . 1 . . C
H32A 0.5473 0.2852 0.4555 0.080 Uiso d R 1 . . H
H32B 0.5440 0.3210 0.5195 0.080 Uiso d R 1 . . H
O33 0.5137(7) 0.4035(4) 0.4569(3) 0.0824(19) Uani d . 1 . . O
C34 0.6273(11) 0.4383(6) 0.4505(4) 0.076(3) Uani d . 1 . . C
C35 0.6316(9) 0.5104(6) 0.4170(4) 0.073(3) Uani d . 1 . . C
C36 0.7425(11) 0.5514(8) 0.4052(6) 0.099(4) Uani d . 1 . . C
H36A 0.7417 0.6012 0.3825 0.080 Uiso d R 1 . . H
C37 0.8524(14) 0.5175(13) 0.4301(8) 0.142(7) Uani d . 1 . . C
H37A 0.9301 0.5436 0.4241 0.080 Uiso d R 1 . . H
C38 0.8454(15) 0.4479(13) 0.4646(8) 0.138(6) Uani d . 1 . . C
H38A 0.9205 0.4258 0.4810 0.080 Uiso d R 1 . . H
C39 0.7388(14) 0.4064(8) 0.4748(5) 0.103(4) Uani d . 1 . . C
H39A 0.7385 0.3568 0.4978 0.080 Uiso d R 1 . . H

loop_
_atom_site_aniso_label
_atom_site_aniso_U_11
_atom_site_aniso_U_22
_atom_site_aniso_U_33
_atom_site_aniso_U_12
_atom_site_aniso_U_13
_atom_site_aniso_U_23
Cu1 0.0751(15) 0.0661(14) 0.0673(13) 0.0029(12) 0.0071(11) -0.0036(10)
Cu2 0.0825(17) 0.0672(14) 0.0730(14) 0.0024(12) 0.0024(12) -0.0039(11)
Cu3 0.0822(17) 0.0715(14) 0.0746(14) 0.0126(13) 0.0001(13) 0.0051(12)
Cu4 0.0881(17) 0.0638(13) 0.0785(15) 0.0016(13) 0.0132(13) 0.0087(11)
I1 0.0784(5) 0.0952(6) 0.0882(5) -0.0159(4) 0.0144(4) -0.0180(4)
I2 0.0968(6) 0.0818(5) 0.0634(4) 0.0150(4) 0.0016(3) 0.0078(3)
I3 0.1181(7) 0.0564(4) 0.0909(5) 0.0168(4) 0.0084(4) 0.0023(3)
Cs1 0.0744(4) 0.0627(4) 0.0667(4) 0.0025(3) 0.0112(3) -0.0065(3)
O1 0.087(5) 0.052(3) 0.067(4) -0.003(3) -0.005(3) 0.013(3)
C2 0.103(8) 0.068(6) 0.083(7) -0.015(6) -0.009(6) 0.027(5)
C3 0.129(10) 0.077(7) 0.085(7) -0.011(7) 0.015(7) 0.026(6)
O4 0.071(4) 0.085(5) 0.080(4) -0.013(4) 0.011(4) 0.009(4)
C5 0.106(10) 0.127(11) 0.115(10) -0.009(9) 0.028(8) 0.036(8)
C6 0.072(9) 0.30(3) 0.163(15) -0.023(12) 0.014(9) 0.116(17)
O7 0.086(6) 0.133(7) 0.119(6) 0.000(5) -0.005(5) 0.048(6)
C8 0.072(10) 0.26(2) 0.201(18) -0.024(12) -0.005(11) 0.084(18)
C9 0.071(8) 0.115(9) 0.129(10) 0.015(7) -0.019(7) 0.015(8)
O10 0.077(5) 0.080(5) 0.096(5) 0.015(4) -0.001(4) 0.017(4)
C11 0.104(9) 0.065(6) 0.089(7) 0.039(6) 0.001(6) 0.013(5)
C12 0.115(9) 0.057(6) 0.066(6) 0.008(6) -0.004(6) 0.009(4)
O13 0.084(4) 0.061(4) 0.059(3) 0.003(3) -0.004(3) 0.010(3)
C14 0.070(6) 0.048(5) 0.069(5) -0.001(5) 0.002(5) -0.002(4)
C15 0.073(6) 0.051(5) 0.070(5) -0.009(5) -0.005(5) -0.003(4)
C16 0.112(9) 0.074(6) 0.093(7) -0.009(7) -0.020(7) 0.012(6)
C17 0.081(8) 0.145(12) 0.132(11) -0.034(8) -0.028(8) 0.029(9)
C18 0.076(8) 0.118(10) 0.133(11) -0.043(7) -0.015(8) 0.022(8)
C19 0.088(8) 0.073(6) 0.086(7) -0.001(6) -0.011(6) -0.007(5)
O21 0.087(5) 0.066(4) 0.076(4) -0.003(4) 0.002(4) 0.014(3)
C22 0.124(10) 0.071(7) 0.079(7) 0.002(7) -0.003(7) 0.007(5)
C23 0.156(13) 0.089(8) 0.079(7) 0.024(9) -0.012(8) 0.011(6)
O24 0.112(7) 0.101(6) 0.098(5) 0.028(5) -0.022(5) 0.003(4)
C25 0.115(17) 0.21(2) 0.33(3) 0.066(15) -0.13(2) 0.00(2)
C26 0.071(14) 0.36(5) 0.31(4) 0.00(2) 0.045(19) 0.03(4)
O27 0.083(8) 0.237(16) 0.188(12) 0.017(8) 0.014(7) 0.065(11)
C28 0.120(14) 0.18(2) 0.24(2) 0.010(15) 0.041(16) -0.008(19)
C29 0.172(18) 0.117(14) 0.215(19) -0.064(13) 0.104(15) -0.018(13)
O30 0.125(7) 0.075(5) 0.103(6) -0.011(5) 0.041(5) -0.005(4)
C31 0.26(2) 0.083(8) 0.065(7) -0.055(11) 0.050(9) -0.006(6)
C32 0.185(14) 0.072(7) 0.057(6) 0.006(8) -0.004(7) 0.009(5)
O33 0.101(5) 0.065(4) 0.081(4) -0.007(4) 0.000(4) 0.013(3)
C34 0.094(8) 0.070(6) 0.062(5) 0.003(6) -0.005(6) -0.005(5)
C35 0.068(7) 0.069(6) 0.080(6) 0.003(5) -0.005(5) -0.018(5)
C36 0.080(8) 0.100(8) 0.118(9) -0.015(7) 0.025(7) -0.029(7)
C37 0.065(9) 0.208(19) 0.155(15) -0.030(12) 0.018(10) -0.088(14)
C38 0.088(12) 0.191(19) 0.133(14) 0.011(13) -0.027(10) -0.043(12)
C39 0.122(11) 0.102(9) 0.083(7) 0.035(9) -0.030(8) -0.017(6)

loop_
_atom_type_symbol
_atom_type_description
_atom_type_scat_dispersion_real
_atom_type_scat_dispersion_imag
_atom_type_scat_source
Cu Cu 0.3201 1.2651 'International Tables Vol C Tables 4.2.6.8 and 6.1.1.4'
C C 0.0033 0.0016 'International Tables Vol C Tables 4.2.6.8 and 6.1.1.4'
I I -0.726 1.812 'International Tables Vol C Tables 4.2.6.8 and 6.1.1.4'
O O 0.0106 0.0060 'International Tables Vol C Tables 4.2.6.8 and 6.1.1.4'
Cs Cs -0.4 2.7 'International Tables Vol C Tables 4.2.6.8 and 6.1.1.4'
H H 0.0000 0.0000 'International Tables Vol C Tables 4.2.6.8 and 6.1.1.4'

loop_
_geom_angle_atom_site_label_1
_geom_angle_atom_site_label_2
_geom_angle_atom_site_label_3
_geom_angle_site_symmetry_1
_geom_angle_site_symmetry_3
_geom_angle
_geom_angle_publ_flag
Cu3 Cu1 Cu2 3_756 . 92.57(15) no
Cu3 Cu1 Cu4 3_756 . 91.27(14) no
Cu2 Cu1 Cu4 . . 92.50(14) no
Cu3 Cu1 I3 3_756 . 70.86(11) no
Cu2 Cu1 I3 . . 67.51(10) no
Cu4 Cu1 I3 . . 151.75(13) no
Cu3 Cu1 I2 3_756 . 149.09(14) no
Cu2 Cu1 I2 . . 67.55(10) no
Cu4 Cu1 I2 . . 67.37(9) no
I3 Cu1 I2 . . 118.14(9) no
Cu3 Cu1 I1 3_756 . 67.11(11) no
Cu2 Cu1 I1 . . 149.05(13) no
Cu4 Cu1 I1 . . 66.15(10) no
I3 Cu1 I1 . . 121.95(9) no
I2 Cu1 I1 . . 118.64(9) no
Cu3 Cu1 Cu4 3_756 3_756 50.09(11) no
Cu2 Cu1 Cu4 . 3_756 42.49(10) no
Cu4 Cu1 Cu4 . 3_756 91.83(11) no
I3 Cu1 Cu4 . 3_756 59.92(7) no
I2 Cu1 Cu4 . 3_756 106.29(10) no
I1 Cu1 Cu4 . 3_756 112.91(10) no
Cu3 Cu1 Cu2 3_756 3_756 49.41(10) no
Cu2 Cu1 Cu2 . 3_756 90.58(12) no
Cu4 Cu1 Cu2 . 3_756 42.02(9) no
I3 Cu1 Cu2 . 3_756 115.44(10) no
I2 Cu1 Cu2 . 3_756 105.18(9) no
I1 Cu1 Cu2 . 3_756 58.50(7) no
Cu4 Cu1 Cu2 3_756 3_756 63.60(9) no
Cu3 Cu1 Cu3 3_756 . 92.34(12) no
Cu2 Cu1 Cu3 . . 46.22(10) no
Cu4 Cu1 Cu3 . . 46.28(10) no
I3 Cu1 Cu3 . . 110.94(10) no
I2 Cu1 Cu3 . . 56.77(7) no
I1 Cu1 Cu3 . . 108.99(9) no
Cu4 Cu1 Cu3 3_756 . 58.97(8) no
Cu2 Cu1 Cu3 3_756 . 57.67(8) no
Cu4 Cu2 Cu1 3_756 . 91.91(14) no
Cu4 Cu2 Cu3 3_756 . 89.32(13) no
Cu1 Cu2 Cu3 . . 91.47(14) no
Cu4 Cu2 I3 3_756 . 71.86(11) no
Cu1 Cu2 I3 . . 67.49(10) no
Cu3 Cu2 I3 . . 150.57(13) no
Cu4 Cu2 I2 3_756 . 147.65(14) no
Cu1 Cu2 I2 . . 67.64(10) no
Cu3 Cu2 I2 . . 67.46(9) no
I3 Cu2 I2 . . 118.19(10) no
Cu4 Cu2 I1 3_756 3_756 68.03(11) no
Cu1 Cu2 I1 . 3_756 147.20(13) no
Cu3 Cu2 I1 . 3_756 63.78(10) no
I3 Cu2 I1 . 3_756 124.74(10) no
I2 Cu2 I1 . 3_756 116.13(9) no
Cu4 Cu2 Cu3 3_756 3_756 50.05(11) no
Cu1 Cu2 Cu3 . 3_756 41.87(10) no
Cu3 Cu2 Cu3 . 3_756 91.61(11) no
I3 Cu2 Cu3 . 3_756 58.96(7) no
I2 Cu2 Cu3 . 3_756 106.19(10) no
I1 Cu2 Cu3 3_756 3_756 113.69(10) no
Cu4 Cu2 Cu1 3_756 3_756 48.04(10) no
Cu1 Cu2 Cu1 . 3_756 89.42(12) no
Cu3 Cu2 Cu1 . 3_756 41.43(9) no
I3 Cu2 Cu1 . 3_756 114.95(10) no
I2 Cu2 Cu1 . 3_756 104.74(10) no
I1 Cu2 Cu1 3_756 3_756 57.81(7) no
Cu3 Cu2 Cu1 3_756 3_756 63.77(9) no
Cu4 Cu2 Cu4 3_756 . 91.33(12) no
Cu1 Cu2 Cu4 . . 45.10(10) no
Cu3 Cu2 Cu4 . . 46.38(10) no
I3 Cu2 Cu4 . . 110.03(10) no
I2 Cu2 Cu4 . . 56.40(7) no
I1 Cu2 Cu4 3_756 . 107.35(10) no
Cu3 Cu2 Cu4 3_756 . 59.05(9) no
Cu1 Cu2 Cu4 3_756 . 57.75(8) no
Cu1 Cu3 Cu2 3_756 . 89.16(13) no
Cu1 Cu3 Cu4 3_756 . 88.01(14) no
Cu2 Cu3 Cu4 . . 87.30(13) no
Cu1 Cu3 I1 3_756 3_756 71.29(11) no
Cu2 Cu3 I1 . 3_756 68.32(10) no
Cu4 Cu3 I1 . 3_756 147.62(13) no
Cu1 Cu3 I3 3_756 3_756 67.69(10) no
Cu2 Cu3 I3 . 3_756 145.44(13) no
Cu4 Cu3 I3 . 3_756 67.41(10) no
I1 Cu3 I3 3_756 3_756 122.64(10) no
Cu1 Cu3 I2 3_756 . 142.73(14) no
Cu2 Cu3 I2 . . 64.79(9) no
Cu4 Cu3 I2 . . 65.75(10) no
I1 Cu3 I2 3_756 . 117.48(10) no
I3 Cu3 I2 3_756 . 119.55(10) no
Cu1 Cu3 Cu2 3_756 3_756 45.56(10) no
Cu2 Cu3 Cu2 . 3_756 88.39(11) no
Cu4 Cu3 Cu2 . 3_756 42.46(9) no
I1 Cu3 Cu2 3_756 3_756 113.13(10) no
I3 Cu3 Cu2 3_756 3_756 57.05(7) no
I2 Cu3 Cu2 . 3_756 104.51(11) no
Cu1 Cu3 Cu4 3_756 3_756 47.63(10) no
Cu2 Cu3 Cu4 . 3_756 41.69(9) no
Cu4 Cu3 Cu4 . 3_756 89.63(11) no
I1 Cu3 Cu4 3_756 3_756 58.00(8) no
I3 Cu3 Cu4 3_756 3_756 112.11(10) no
I2 Cu3 Cu4 . 3_756 103.61(10) no
Cu2 Cu3 Cu4 3_756 3_756 63.37(9) no
Cu1 Cu3 Cu1 3_756 . 87.66(12) no
Cu2 Cu3 Cu1 . . 42.30(9) no
Cu4 Cu3 Cu1 . . 45.00(9) no
I1 Cu3 Cu1 3_756 . 107.77(10) no
I3 Cu3 Cu1 3_756 . 108.75(10) no
I2 Cu3 Cu1 . . 55.08(7) no
Cu2 Cu3 Cu1 3_756 . 58.55(8) no
Cu4 Cu3 Cu1 3_756 . 57.48(8) no
Cu2 Cu4 Cu1 3_756 . 89.94(13) no
Cu2 Cu4 Cu3 3_756 . 87.48(14) no
Cu1 Cu4 Cu3 . . 88.73(13) no
Cu2 Cu4 I1 3_756 . 70.44(11) no
Cu1 Cu4 I1 . . 67.26(10) no
Cu3 Cu4 I1 . . 146.64(12) no
Cu2 Cu4 I2 3_756 . 143.92(14) no
Cu1 Cu4 I2 . . 65.75(9) no
Cu3 Cu4 I2 . . 66.77(10) no
I1 Cu4 I2 . . 118.28(10) no
Cu2 Cu4 I3 3_756 3_756 66.54(10) no
Cu1 Cu4 I3 . 3_756 144.81(13) no
Cu3 Cu4 I3 . 3_756 65.50(10) no
I1 Cu4 I3 . 3_756 122.67(10) no
I2 Cu4 I3 . 3_756 118.88(10) no
Cu2 Cu4 Cu1 3_756 3_756 45.60(11) no
Cu1 Cu4 Cu1 . 3_756 88.17(11) no
Cu3 Cu4 Cu1 . 3_756 41.90(9) no
I1 Cu4 Cu1 . 3_756 111.54(10) no
I2 Cu4 Cu1 . 3_756 104.59(10) no
I3 Cu4 Cu1 3_756 3_756 56.64(7) no
Cu2 Cu4 Cu3 3_756 3_756 48.99(10) no
Cu1 Cu4 Cu3 . 3_756 41.10(9) no
Cu3 Cu4 Cu3 . 3_756 90.37(11) no
I1 Cu4 Cu3 . 3_756 56.28(8) no
I2 Cu4 Cu3 . 3_756 104.02(10) no
I3 Cu4 Cu3 3_756 3_756 112.09(10) no
Cu1 Cu4 Cu3 3_756 3_756 63.55(9) no
Cu2 Cu4 Cu2 3_756 . 88.67(12) no
Cu1 Cu4 Cu2 . . 42.40(9) no
Cu3 Cu4 Cu2 . . 46.33(9) no
I1 Cu4 Cu2 . . 106.64(10) no
I2 Cu4 Cu2 . . 55.31(7) no
I3 Cu4 Cu2 3_756 . 108.32(10) no
Cu1 Cu4 Cu2 3_756 . 58.65(8) no
Cu3 Cu4 Cu2 3_756 . 57.58(9) no
Cu3 I1 Cu4 3_756 . 65.72(8) no
Cu3 I1 Cu1 3_756 . 41.59(7) no
Cu4 I1 Cu1 . . 46.59(7) no
Cu3 I1 Cu2 3_756 3_756 47.90(8) no
Cu4 I1 Cu2 . 3_756 41.53(7) no
Cu1 I1 Cu2 . 3_756 63.68(7) no
Cu2 I2 Cu1 . . 44.81(8) no
Cu2 I2 Cu4 . . 68.29(8) no
Cu1 I2 Cu4 . . 46.88(7) no
Cu2 I2 Cu3 . . 47.75(8) no
Cu1 I2 Cu3 . . 68.15(8) no
Cu4 I2 Cu3 . . 47.48(8) no
Cu1 I3 Cu2 . . 45.00(8) no
Cu1 I3 Cu3 . 3_756 41.45(7) no
Cu2 I3 Cu3 . 3_756 63.98(8) no
Cu1 I3 Cu4 . 3_756 63.43(7) no
Cu2 I3 Cu4 . 3_756 41.60(7) no
Cu3 I3 Cu4 3_756 3_756 47.09(8) no
O27 Cs1 O10 . . 124.1(3) no
O27 Cs1 O30 . . 53.6(3) no
O10 Cs1 O30 . . 74.06(19) no
O27 Cs1 O13 . . 92.8(3) no
O10 Cs1 O13 . . 52.00(17) no
O30 Cs1 O13 . . 75.05(16) no
O27 Cs1 O24 . . 54.2(4) no
O10 Cs1 O24 . . 164.36(18) no
O30 Cs1 O24 . . 97.3(2) no
O13 Cs1 O24 . . 139.4(2) no
O27 Cs1 O4 . . 125.7(3) no
O10 Cs1 O4 . . 98.59(18) no
O30 Cs1 O4 . . 163.41(18) no
O13 Cs1 O4 . . 88.68(16) no
O24 Cs1 O4 . . 93.0(2) no
O27 Cs1 O1 . . 93.1(3) no
O10 Cs1 O1 . . 90.51(16) no
O30 Cs1 O1 . . 113.46(18) no
O13 Cs1 O1 . . 47.96(13) no
O24 Cs1 O1 . . 104.99(17) no
O4 Cs1 O1 . . 50.90(16) no
O27 Cs1 O21 . . 85.3(3) no
O10 Cs1 O21 . . 114.03(17) no
O30 Cs1 O21 . . 88.46(17) no
O13 Cs1 O21 . . 160.58(14) no
O24 Cs1 O21 . . 51.75(18) no
O4 Cs1 O21 . . 108.13(16) no
O1 Cs1 O21 . . 151.36(14) no
O27 Cs1 O7 . . 171.3(4) no
O10 Cs1 O7 . . 53.0(2) no
O30 Cs1 O7 . . 126.3(2) no
O13 Cs1 O7 . . 79.2(2) no
O24 Cs1 O7 . . 131.2(2) no
O4 Cs1 O7 . . 51.36(19) no
O1 Cs1 O7 . . 79.0(2) no
O21 Cs1 O7 . . 103.4(2) no
O27 Cs1 O33 . . 84.0(3) no
O10 Cs1 O33 . . 76.99(17) no
O30 Cs1 O33 . . 51.41(19) no
O13 Cs1 O33 . . 114.67(15) no
O24 Cs1 O33 . . 87.43(18) no
O4 Cs1 O33 . . 142.53(18) no
O1 Cs1 O33 . . 162.36(15) no
O21 Cs1 O33 . . 45.92(15) no
O7 Cs1 O33 . . 102.4(2) no
O27 Cs1 C14 . . 74.1(4) no
O10 Cs1 C14 . . 73.93(19) no
O30 Cs1 C14 . . 74.1(2) no
O13 Cs1 C14 . . 22.49(17) no
O24 Cs1 C14 . . 116.9(2) no
O4 Cs1 C14 . . 89.63(19) no
O1 Cs1 C14 . . 39.78(17) no
O21 Cs1 C14 . . 158.37(19) no
O7 Cs1 C14 . . 97.3(2) no
O33 Cs1 C14 . . 123.33(18) no
O27 Cs1 C35 . . 104.2(3) no
O10 Cs1 C35 . . 92.9(2) no
O30 Cs1 C35 . . 89.9(2) no
O13 Cs1 C35 . . 144.22(19) no
O24 Cs1 C35 . . 73.8(2) no
O4 Cs1 C35 . . 105.5(2) no
O1 Cs1 C35 . . 156.4(2) no
O21 Cs1 C35 . . 22.55(18) no
O7 Cs1 C35 . . 84.4(2) no
O33 Cs1 C35 . . 39.1(2) no
C14 Cs1 C35 . . 161.5(2) no
C15 O1 C2 . . 118.2(7) no
C15 O1 Cs1 . . 96.1(4) no
C2 O1 Cs1 . . 105.0(5) no
O1 C2 C3 . . 105.9(8) no
O1 C2 Cs1 . . 53.8(4) no
C3 C2 Cs1 . . 89.9(6) no
O4 C3 C2 . . 109.5(9) no
C3 O4 C5 . . 112.8(9) no
C3 O4 Cs1 . . 120.6(5) no
C5 O4 Cs1 . . 118.3(6) no
C6 C5 O4 . . 115.2(11) no
C5 C6 O7 . . 124.1(14) no
C5 C6 Cs1 . . 89.3(8) no
O7 C6 Cs1 . . 53.9(7) no
C8 O7 C6 . . 130.7(12) no
C8 O7 Cs1 . . 103.5(9) no
C6 O7 Cs1 . . 107.0(8) no
O7 C8 C9 . . 128.5(14) no
O7 C8 Cs1 . . 57.9(8) no
C9 C8 Cs1 . . 87.1(8) no
C8 C9 O10 . . 116.2(10) no
C11 O10 C9 . . 114.6(8) no
C11 O10 Cs1 . . 122.9(5) no
C9 O10 Cs1 . . 114.9(6) no
O10 C11 C12 . . 108.1(7) no
O13 C12 C11 . . 107.1(8) no
O13 C12 Cs1 . . 53.9(4) no
C11 C12 Cs1 . . 88.7(5) no
C14 O13 C12 . . 119.4(7) no
C14 O13 Cs1 . . 96.5(4) no
C12 O13 Cs1 . . 104.7(5) no
O13 C14 C19 . . 125.7(8) no
O13 C14 C15 . . 116.3(8) no
C19 C14 C15 . . 118.0(9) no
O13 C14 Cs1 . . 61.0(4) no
C19 C14 Cs1 . . 128.9(6) no
C15 C14 Cs1 . . 79.1(5) no
C16 C15 O1 . . 125.7(8) no
C16 C15 C14 . . 120.6(9) no
O1 C15 C14 . . 113.6(8) no
C16 C15 Cs1 . . 130.7(6) no
O1 C15 Cs1 . . 61.6(4) no
C14 C15 Cs1 . . 78.2(5) no
C15 C16 C17 . . 118.4(10) no
C18 C17 C16 . . 120.9(11) no
C19 C18 C17 . . 121.4(11) no
C18 C19 C14 . . 120.6(10) no
C35 O21 C22 . . 118.9(8) no
C35 O21 Cs1 . . 94.5(5) no
C22 O21 Cs1 . . 102.1(5) no
O21 C22 C23 . . 108.9(9) no
O21 C22 Cs1 . . 56.5(5) no
C23 C22 Cs1 . . 90.5(7) no
O24 C23 C22 . . 110.6(10) no
C25 O24 C23 . . 119.6(13) no
C25 O24 Cs1 . . 111.7(10) no
C23 O24 Cs1 . . 119.3(6) no
C26 C25 O24 . . 126(2) no
C25 C26 O27 . . 126(2) no
C25 C26 Cs1 . . 84.9(14) no
O27 C26 Cs1 . . 47.6(10) no
C28 O27 C26 . . 117(2) no
C28 O27 Cs1 . . 121.8(12) no
C26 O27 Cs1 . . 114.2(13) no
O27 C28 C29 . . 116(2) no
C28 C29 O30 . . 115.1(13) no
C31 O30 C29 . . 116.0(11) no
C31 O30 Cs1 . . 121.0(7) no
C29 O30 Cs1 . . 112.4(8) no
O30 C31 C32 . . 111.0(10) no
O33 C32 C31 . . 106.2(10) no
C34 O33 C32 . . 119.1(9) no
C34 O33 Cs1 . . 94.0(5) no
C32 O33 Cs1 . . 104.0(5) no
O33 C34 C35 . . 116.5(9) no
O33 C34 C39 . . 125.0(10) no
C35 C34 C39 . . 118.5(11) no
O33 C34 Cs1 . . 64.2(4) no
C35 C34 Cs1 . . 78.0(5) no
C39 C34 Cs1 . . 127.9(7) no
C34 C35 O21 . . 113.4(9) no
C34 C35 C36 . . 122.6(10) no
O21 C35 C36 . . 123.9(10) no
C34 C35 Cs1 . . 80.0(5) no
O21 C35 Cs1 . . 63.0(4) no
C36 C35 Cs1 . . 124.7(7) no
C35 C36 C37 . . 117.2(13) no
C38 C37 C36 . . 119.1(15) no
C39 C38 C37 . . 124.0(16) no
C38 C39 C34 . . 118.4(14) no

loop_
_geom_bond_atom_site_label_1
_geom_bond_atom_site_label_2
_geom_bond_site_symmetry_2
_geom_bond_distance
_geom_bond_publ_flag
Cu1 Cu3 3_756 1.846(3) no
Cu1 Cu2 . 1.974(3) no
Cu1 Cu4 . 2.074(3) no
Cu1 I3 . 2.579(2) yes
Cu1 I2 . 2.591(2) yes
Cu1 I1 . 2.633(3) yes
Cu1 Cu4 3_756 2.762(3) yes
Cu1 Cu2 3_756 2.789(3) yes
Cu1 Cu3 . 2.933(4) yes
Cu2 Cu4 3_756 1.867(3) no
Cu2 Cu3 . 2.118(3) no
Cu2 I3 . 2.580(3) yes
Cu2 I2 . 2.589(3) yes
Cu2 I1 3_756 2.653(3) yes
Cu2 Cu3 3_756 2.762(4) yes
Cu2 Cu1 3_756 2.789(3) yes
Cu2 Cu4 . 2.925(4) yes
Cu3 Cu1 3_756 1.846(3) no
Cu3 Cu4 . 2.120(4) no
Cu3 I1 3_756 2.561(3) yes
Cu3 I3 3_756 2.634(3) yes
Cu3 I2 . 2.643(3) yes
Cu3 Cu2 3_756 2.762(4) yes
Cu3 Cu4 3_756 2.807(3) yes
Cu4 Cu2 3_756 1.867(3) no
Cu4 I1 . 2.611(3) yes
Cu4 I2 . 2.622(3) yes
Cu4 I3 3_756 2.672(3) yes
Cu4 Cu1 3_756 2.762(3) yes
Cu4 Cu3 3_756 2.807(3) yes
Cs1 O27 . 3.145(12) yes
Cs1 O10 . 3.148(6) yes
Cs1 O30 . 3.211(7) yes
Cs1 O13 . 3.212(6) yes
Cs1 O24 . 3.220(8) yes
Cs1 O4 . 3.233(6) yes
Cs1 O1 . 3.237(6) yes
Cs1 O21 . 3.267(6) yes
Cs1 O7 . 3.307(9) yes
Cs1 O33 . 3.323(6) yes
O1 C15 . 1.399(11) no
O1 C2 . 1.447(10) no
C2 C3 . 1.500(14) no
C3 O4 . 1.434(12) no
O4 C5 . 1.451(13) no
C5 C6 . 1.340(16) no
C6 O7 . 1.341(15) no
O7 C8 . 1.242(15) no
C8 C9 . 1.397(18) no
C9 O10 . 1.445(13) no
O10 C11 . 1.429(12) no
C11 C12 . 1.526(14) no
C12 O13 . 1.451(10) no
O13 C14 . 1.404(10) no
C14 C19 . 1.408(13) no
C14 C15 . 1.438(12) no
C15 C16 . 1.396(13) no
C16 C17 . 1.413(16) no
C17 C18 . 1.374(16) no
C18 C19 . 1.365(14) no
O21 C35 . 1.407(11) no
O21 C22 . 1.430(11) no
C22 C23 . 1.492(16) no
C23 O24 . 1.445(13) no
O24 C25 . 1.42(2) no
C25 C26 . 1.26(3) no
C26 O27 . 1.32(3) no
O27 C28 . 1.30(2) no
C28 C29 . 1.42(2) no
C29 O30 . 1.472(18) no
O30 C31 . 1.419(13) no
C31 C32 . 1.509(18) no
C32 O33 . 1.428(12) no
O33 C34 . 1.372(12) no
C34 C35 . 1.398(13) no
C34 C39 . 1.421(15) no
C35 C36 . 1.412(14) no
C36 C37 . 1.422(19) no
C37 C38 . 1.38(2) no
C38 C39 . 1.37(2) no
